data_7022470
loop_
_publ_author_name
'Ikeda, Mari'
'Kuwahara, Shunsuke'
'Lee, Shim Sung'
'Habata, Yoichi'

_publ_section_title
;
 Effects of structures of HgX2 complexes (X = CF3SO3 and Cl) with chiral
 bidentate ligands on circular dichroism spectra.
;
_journal_issue 8
_journal_name_full 'Dalton transactions (Cambridge, England : 2003)'
_journal_page_first 3009
_journal_page_last 3014
_journal_paper_doi 10.1039/c2dt32712k
_journal_volume 42
_journal_year 2013
_chemical_absolute_configuration syn
_chemical_formula_sum 'C51 H50 F6 Hg N6 O7 S2'
_chemical_formula_weight 1237.68
_chemical_name_systematic
;
?
;
_space_group_IT_number 19
_symmetry_cell_setting orthorhombic
_symmetry_space_group_name_Hall 'P 2ac 2ab'
_symmetry_space_group_name_H-M 'P 21 21 21'
_atom_sites_solution_hydrogens geom
_atom_sites_solution_primary direct
_atom_sites_solution_secondary difmap
_audit_creation_method SHELXL-97
_cell_angle_alpha 90.00
_cell_angle_beta 90.00
_cell_angle_gamma 90.00
_cell_formula_units_Z 4
_cell_length_a 10.8176(6)
_cell_length_b 18.1757(11)
_cell_length_c 25.9297(15)
_cell_measurement_temperature 100
_cell_volume 5098.2(5)
_computing_cell_refinement 'Bruker SMART'
_computing_data_collection 'Bruker SMART'
_computing_data_reduction 'Bruker SAINT'
_computing_molecular_graphics 'Bruker SHELXTL'
_computing_publication_material 'Bruker SHELXTL'
_computing_structure_refinement 'SHELXL-97 (Sheldrick, 1997)'
_computing_structure_solution 'SHELXS-97 (Sheldrick, 1990)'
_diffrn_ambient_temperature 100
_diffrn_detector_area_resol_mean 8.366
_diffrn_measured_fraction_theta_full 1.000
_diffrn_measured_fraction_theta_max 1.000
_diffrn_measurement_device_type 'CCD area detector'
_diffrn_measurement_method 'phi and omega scans'
_diffrn_radiation_monochromator graphite
_diffrn_radiation_source 'fine-focus sealed tube'
_diffrn_radiation_type MoK\a
_diffrn_radiation_wavelength 0.71073
_diffrn_reflns_av_R_equivalents 0.0345
_diffrn_reflns_av_sigmaI/netI 0.0513
_diffrn_reflns_limit_h_max 13
_diffrn_reflns_limit_h_min -14
_diffrn_reflns_limit_k_max 23
_diffrn_reflns_limit_k_min -22
_diffrn_reflns_limit_l_max 33
_diffrn_reflns_limit_l_min -32
_diffrn_reflns_number 35592
_diffrn_reflns_theta_full 27.48
_diffrn_reflns_theta_max 27.48
_diffrn_reflns_theta_min 1.37
_exptl_absorpt_coefficient_mu 3.180
_exptl_absorpt_correction_T_max 0.5387
_exptl_absorpt_correction_T_min 0.4284
_exptl_absorpt_correction_type empirical
_exptl_absorpt_process_details 'SADABS; Sheldrick, 1996'
_exptl_crystal_colour colorless
_exptl_crystal_density_diffrn 1.612
_exptl_crystal_density_method 'not measured'
_exptl_crystal_description block
_exptl_crystal_F_000 2480
_exptl_crystal_size_max 0.32
_exptl_crystal_size_mid 0.23
_exptl_crystal_size_min 0.22
_refine_diff_density_max 3.126
_refine_diff_density_min -1.965
_refine_diff_density_rms 0.134
_refine_ls_abs_structure_details 'Flack H D (1983), Acta Cryst. A39, 876-881'
_refine_ls_abs_structure_Flack 0.023(6)
_refine_ls_extinction_method none
_refine_ls_goodness_of_fit_ref 1.138
_refine_ls_hydrogen_treatment constr
_refine_ls_matrix_type full
_refine_ls_number_parameters 661
_refine_ls_number_reflns 11673
_refine_ls_number_restraints 12
_refine_ls_restrained_S_all 1.140
_refine_ls_R_factor_all 0.0476
_refine_ls_R_factor_gt 0.0436
_refine_ls_shift/su_max 0.010
_refine_ls_shift/su_mean 0.000
_refine_ls_structure_factor_coef Fsqd
_refine_ls_weighting_details 'calc w=1/[\s^2^(Fo^2^)+(0.0431P)^2^+11.4719P] where P=(Fo^2^+2Fc^2^)/3'
_refine_ls_weighting_scheme calc
_refine_ls_wR_factor_gt 0.1015
_refine_ls_wR_factor_ref 0.1047
_reflns_number_gt 10957
_reflns_number_total 11673
_reflns_threshold_expression >2sigma(I)
_cod_data_source_file c2dt32712k.txt
_cod_data_source_block 2a/Hg(OTf)2
_cod_depositor_comments
;
The following automatic conversions were performed:

'_symmetry_cell_setting' value 'Orthorhombic' changed to
'orthorhombic' according to
/home/saulius/struct/CIF-dictionaries/cif_core.dic dictionary named
'cif_core.dic' version 2.4.2 from 2011-04-26.

Automatic conversion script
Id: cif_fix_values 1891 2012-01-12 08:04:46Z andrius 
;
_cod_original_sg_symbol_H-M P2(1)2(1)2(1)
_cod_database_code 7022470

loop_
_symmetry_equiv_pos_as_xyz
'x, y, z'
'-x+1/2, -y, z+1/2'
'-x, y+1/2, -z+1/2'
'x+1/2, -y+1/2, -z'

loop_
_atom_site_label
_atom_site_type_symbol
_atom_site_fract_x
_atom_site_fract_y
_atom_site_fract_z
_atom_site_U_iso_or_equiv
_atom_site_adp_type
_atom_site_occupancy
_atom_site_symmetry_multiplicity
_atom_site_calc_flag
_atom_site_refinement_flags
C7 C 0.9160(6) 0.6236(4) 0.7819(3) 0.0283(14) Uani 1 1 d .
H7A H 0.9551 0.5907 0.7562 0.034 Uiso 1 1 calc R
H7B H 0.8437 0.5975 0.7966 0.034 Uiso 1 1 calc R
C31 C -0.1383(6) 0.4855(4) 0.9568(3) 0.0304(15) Uani 1 1 d .
H31A H -0.0682 0.5142 0.9427 0.037 Uiso 1 1 calc R
H31B H -0.1852 0.5179 0.9804 0.037 Uiso 1 1 calc R
C35 C -0.2620(8) 0.3931(5) 0.8351(3) 0.049(2) Uani 1 1 d .
H35 H -0.2388 0.3570 0.8104 0.059 Uiso 1 1 calc R
C12 C 0.9817(6) 0.6909(4) 0.8623(3) 0.0340(15) Uani 1 1 d .
H12 H 0.9048 0.7160 0.8621 0.041 Uiso 1 1 calc R
C34 C -0.3721(8) 0.4295(4) 0.8314(3) 0.0358(17) Uani 1 1 d .
H34 H -0.4234 0.4195 0.8025 0.043 Uiso 1 1 calc R
Hg1 Hg 0.391538(19) 0.546688(12) 0.865300(9) 0.02159(6) Uani 1 1 d .
S1 S 0.33918(16) 0.46171(11) 0.73616(6) 0.0333(4) Uani 1 1 d .
N5 N 0.2730(4) 0.4546(3) 0.89414(19) 0.0240(10) Uani 1 1 d .
C27 C 0.1999(6) 0.4686(3) 0.9355(2) 0.0242(13) Uani 1 1 d .
H27 H 0.2022 0.5163 0.9504 0.029 Uiso 1 1 calc R
C30 C 0.1220(6) 0.3468(3) 0.9345(2) 0.0275(13) Uani 1 1 d .
H30 H 0.0702 0.3091 0.9478 0.033 Uiso 1 1 calc R
C5 C 0.5983(6) 0.7589(3) 0.8673(3) 0.0318(13) Uani 1 1 d .
H5 H 0.6018 0.8001 0.8898 0.038 Uiso 1 1 calc R
N2 N 0.5148(5) 0.6423(3) 0.8476(2) 0.0249(11) Uani 1 1 d .
C46 C -0.1917(8) 0.1980(5) 0.9367(3) 0.0393(18) Uani 1 1 d .
H46 H -0.2353 0.1983 0.9049 0.047 Uiso 1 1 calc R
C48 C -0.1258(6) 0.2610(4) 1.0143(3) 0.0289(14) Uani 1 1 d .
C4 C 0.5208(6) 0.7005(4) 0.8777(3) 0.0305(15) Uani 1 1 d .
H4 H 0.4701 0.7024 0.9076 0.037 Uiso 1 1 calc R
C2 C 0.6648(6) 0.6952(4) 0.7912(3) 0.0262(14) Uani 1 1 d .
C26 C 0.1220(6) 0.4165(3) 0.9569(2) 0.0229(12) Uani 1 1 d .
C45 C -0.1273(8) 0.1340(5) 0.9519(3) 0.047(2) Uani 1 1 d .
H45 H -0.1289 0.0913 0.9308 0.056 Uiso 1 1 calc R
C44 C -0.0651(7) 0.1339(4) 0.9955(3) 0.044(2) Uani 1 1 d .
H44 H -0.0201 0.0910 1.0049 0.053 Uiso 1 1 calc R
C6 C 0.6707(6) 0.7562(4) 0.8234(3) 0.0291(14) Uani 1 1 d .
H6 H 0.7244 0.7960 0.8153 0.035 Uiso 1 1 calc R
C28 C 0.2710(6) 0.3887(4) 0.8734(3) 0.0272(14) Uani 1 1 d .
H28 H 0.3214 0.3790 0.8442 0.033 Uiso 1 1 calc R
C47 C -0.1922(6) 0.2596(4) 0.9669(3) 0.0297(15) Uani 1 1 d .
H47 H -0.2373 0.3018 0.9562 0.036 Uiso 1 1 calc R
C3 C 0.5858(5) 0.6397(4) 0.8046(2) 0.0250(13) Uani 1 1 d .
H3 H 0.5805 0.5977 0.7830 0.030 Uiso 1 1 calc R
C40 C -0.0663(6) 0.3175(4) 1.0940(3) 0.0346(16) Uani 1 1 d .
H40 H -0.0674 0.3581 1.1170 0.041 Uiso 1 1 calc R
C39 C -0.1243(6) 0.3240(4) 1.0476(2) 0.0260(13) Uani 1 1 d .
C43 C -0.0629(6) 0.1955(4) 1.0289(3) 0.0337(16) Uani 1 1 d .
C29 C 0.1971(6) 0.3329(4) 0.8930(3) 0.0275(14) Uani 1 1 d .
H29 H 0.1986 0.2853 0.8778 0.033 Uiso 1 1 calc R
S2 S 0.46399(17) 0.60567(13) 1.00911(7) 0.0397(5) Uani 1 1 d .
N6 N -0.4115(4) 0.4783(3) 0.8660(2) 0.0254(10) Uani 1 1 d .
O1 O 0.3750(5) 0.5196(3) 0.77086(17) 0.0341(11) Uani 1 1 d .
N3 N 1.2038(5) 0.6177(3) 0.8635(2) 0.0286(11) Uani 1 1 d .
C9 C 1.1203(6) 0.6043(3) 0.8268(2) 0.0260(13) Uani 1 1 d .
H9 H 1.1393 0.5689 0.8010 0.031 Uiso 1 1 calc R
C25 C 0.0384(6) 0.4350(4) 1.0021(2) 0.0244(14) Uani 1 1 d .
H25A H 0.0586 0.4032 1.0320 0.029 Uiso 1 1 calc R
H25B H 0.0502 0.4869 1.0125 0.029 Uiso 1 1 calc R
O4 O 0.4141(5) 0.5755(3) 0.96357(19) 0.0478(15) Uani 1 1 d .
C32 C -0.2225(6) 0.4622(4) 0.9124(2) 0.0270(13) Uani 1 1 d .
C33 C -0.3369(6) 0.4945(3) 0.9055(3) 0.0271(14) Uani 1 1 d .
H33 H -0.3638 0.5299 0.9299 0.033 Uiso 1 1 calc R
O3 O 0.3919(9) 0.3915(3) 0.7495(2) 0.0639(19) Uani 1 1 d .
O2 O 0.2153(6) 0.4616(6) 0.7209(3) 0.096(3) Uani 1 1 d .
C10 C 1.1782(7) 0.6674(4) 0.8992(3) 0.0332(15) Uani 1 1 d .
H10 H 1.2379 0.6774 0.9252 0.040 Uiso 1 1 calc R
C37 C -0.1726(6) 0.3975(4) 1.0285(2) 0.0259(14) Uani 1 1 d .
H37 H -0.2549 0.3875 1.0123 0.031 Uiso 1 1 calc R
C36 C -0.1856(7) 0.4104(5) 0.8757(3) 0.045(2) Uani 1 1 d .
H36 H -0.1075 0.3870 0.8789 0.053 Uiso 1 1 calc R
N1 N 0.8739(5) 0.6905(3) 0.7562(2) 0.0248(11) Uani 1 1 d .
C8 C 1.0077(6) 0.6396(4) 0.8247(3) 0.0265(13) Uani 1 1 d .
C13 C 0.9523(6) 0.7137(4) 0.7113(2) 0.0250(14) Uani 1 1 d .
H13 H 0.9203 0.7627 0.7000 0.030 Uiso 1 1 calc R
C1 C 0.7426(6) 0.6908(4) 0.7436(3) 0.0260(14) Uani 1 1 d .
H1A H 0.7218 0.6455 0.7243 0.031 Uiso 1 1 calc R
H1B H 0.7242 0.7335 0.7211 0.031 Uiso 1 1 calc R
C11 C 1.0666(7) 0.7054(4) 0.9000(3) 0.0390(18) Uani 1 1 d .
H11 H 1.0498 0.7407 0.9261 0.047 Uiso 1 1 calc R
C20 C 1.2594(7) 0.8534(5) 0.8160(3) 0.046(2) Uani 1 1 d .
H20 H 1.3413 0.8594 0.8286 0.055 Uiso 1 1 calc R
N4 N -0.0896(5) 0.4228(3) 0.9861(2) 0.0256(11) Uani 1 1 d .
C24 C 1.1098(7) 0.7868(3) 0.7631(2) 0.0246(12) Uani 1 1 d .
C38 C -0.1944(6) 0.4547(5) 1.0699(3) 0.0363(15) Uani 1 1 d .
H38A H -0.1148 0.4716 1.0835 0.054 Uiso 1 1 calc R
H38B H -0.2432 0.4330 1.0979 0.054 Uiso 1 1 calc R
H38C H -0.2394 0.4965 1.0552 0.054 Uiso 1 1 calc R
C23 C 1.0195(6) 0.8391(4) 0.7788(3) 0.0287(14) Uani 1 1 d .
H23 H 0.9370 0.8346 0.7666 0.034 Uiso 1 1 calc R
C18 C 1.3272(6) 0.7474(4) 0.7640(3) 0.0319(15) Uani 1 1 d .
H18 H 1.4098 0.7541 0.7755 0.038 Uiso 1 1 calc R
C42 C -0.0003(7) 0.1941(4) 1.0762(3) 0.0407(19) Uani 1 1 d .
H42 H 0.0460 0.1519 1.0858 0.049 Uiso 1 1 calc R
C19 C 1.2341(6) 0.7956(4) 0.7817(3) 0.0293(14) Uani 1 1 d .
C22 C 1.0495(7) 0.8952(4) 0.8108(3) 0.0417(19) Uani 1 1 d .
H22 H 0.9887 0.9310 0.8192 0.050 Uiso 1 1 calc R
C21 C 1.1695(9) 0.9016(5) 0.8320(4) 0.052(2) Uani 1 1 d .
H21 H 1.1875 0.9386 0.8568 0.063 Uiso 1 1 calc R
C41 C -0.0056(7) 0.2535(5) 1.1087(3) 0.0420(19) Uani 1 1 d .
H41 H 0.0326 0.2509 1.1416 0.050 Uiso 1 1 calc R
C15 C 1.0845(6) 0.7262(4) 0.7289(3) 0.0270(14) Uani 1 1 d .
C16 C 1.1797(6) 0.6802(4) 0.7135(3) 0.0268(14) Uani 1 1 d .
H16 H 1.1636 0.6402 0.6910 0.032 Uiso 1 1 calc R
C17 C 1.3023(6) 0.6934(4) 0.7318(3) 0.0281(14) Uani 1 1 d .
H17 H 1.3675 0.6624 0.7204 0.034 Uiso 1 1 calc R
C14 C 0.9398(7) 0.6618(4) 0.6642(3) 0.0355(16) Uani 1 1 d .
H14A H 0.9693 0.6126 0.6735 0.053 Uiso 1 1 calc R
H14B H 0.9892 0.6809 0.6355 0.053 Uiso 1 1 calc R
H14C H 0.8528 0.6590 0.6538 0.053 Uiso 1 1 calc R
F3 F 0.3770(5) 0.5475(3) 0.65678(15) 0.0537(12) Uani 1 1 d .
F1 F 0.4185(7) 0.4353(2) 0.64214(17) 0.074(2) Uani 1 1 d .
F2 F 0.5398(5) 0.5021(4) 0.6878(2) 0.0741(18) Uani 1 1 d .
C49 C 0.4229(8) 0.4873(4) 0.6775(3) 0.0370(18) Uani 1 1 d .
F4 F 0.3603(5) 0.6408(3) 1.09704(17) 0.0603(15) Uani 1 1 d .
F6 F 0.2807(7) 0.5455(5) 1.0597(3) 0.093(2) Uani 1 1 d .
O5 O 0.5436(8) 0.5546(8) 1.0349(3) 0.124(4) Uani 1 1 d .
F5 F 0.2435(6) 0.6502(6) 1.0295(3) 0.120(4) Uani 1 1 d .
O6 O 0.5096(12) 0.6764(5) 1.0061(3) 0.126(5) Uani 1 1 d .
C50 C 0.3319(10) 0.6090(6) 1.0515(3) 0.052(2) Uani 1 1 d .
O7 O 0.303(3) 0.8339(14) 0.9874(10) 0.289(11) Uani 1 1 d U
C51 C 0.431(2) 0.8323(12) 0.9688(8) 0.152(8) Uani 1 1 d U
H51A H 0.4506 0.8790 0.9517 0.227 Uiso 1 1 calc R
H51B H 0.4411 0.7918 0.9441 0.227 Uiso 1 1 calc R
H51C H 0.4874 0.8249 0.9980 0.227 Uiso 1 1 calc R

loop_
_atom_site_aniso_label
_atom_site_aniso_U_11
_atom_site_aniso_U_22
_atom_site_aniso_U_33
_atom_site_aniso_U_23
_atom_site_aniso_U_13
_atom_site_aniso_U_12
C7 0.020(3) 0.023(3) 0.042(4) 0.001(3) 0.003(3) -0.001(2)
C31 0.026(4) 0.029(3) 0.037(4) 0.008(3) -0.005(3) 0.002(3)
C35 0.054(5) 0.065(6) 0.027(4) -0.012(4) -0.004(4) 0.026(5)
C12 0.030(3) 0.038(4) 0.034(4) 0.003(3) 0.007(3) 0.013(3)
C34 0.049(5) 0.036(4) 0.022(3) 0.001(3) -0.016(3) 0.009(3)
Hg1 0.01455(9) 0.02168(10) 0.02853(10) 0.00831(10) -0.00007(10) -0.00232(9)
S1 0.0342(8) 0.0377(10) 0.0282(8) 0.0042(7) -0.0067(7) -0.0151(8)
N5 0.021(2) 0.021(2) 0.030(3) 0.008(2) 0.001(2) 0.004(2)
C27 0.025(3) 0.022(3) 0.026(3) 0.005(2) -0.007(2) 0.000(2)
C30 0.022(3) 0.022(3) 0.039(3) 0.008(2) -0.004(3) -0.003(3)
C5 0.027(3) 0.023(3) 0.045(4) -0.002(3) 0.000(4) 0.001(3)
N2 0.023(3) 0.020(3) 0.032(3) 0.007(2) 0.004(2) 0.003(2)
C46 0.045(5) 0.039(4) 0.034(4) -0.001(3) 0.010(3) -0.009(4)
C48 0.017(3) 0.029(3) 0.040(4) 0.003(3) 0.000(3) -0.005(3)
C4 0.023(3) 0.033(4) 0.035(4) 0.006(3) 0.002(3) -0.001(3)
C2 0.015(3) 0.032(4) 0.032(3) 0.006(3) -0.004(3) 0.005(3)
C26 0.017(3) 0.029(3) 0.022(3) 0.007(2) -0.004(2) 0.002(3)
C45 0.055(5) 0.035(4) 0.051(5) -0.006(3) 0.026(4) -0.016(4)
C44 0.040(4) 0.033(4) 0.060(5) 0.009(4) 0.022(4) -0.002(3)
C6 0.020(3) 0.020(3) 0.047(4) 0.011(3) 0.000(3) 0.003(3)
C28 0.029(3) 0.028(3) 0.025(3) 0.003(3) -0.004(3) 0.008(3)
C47 0.023(3) 0.040(4) 0.026(3) 0.004(3) 0.004(3) 0.003(3)
C3 0.021(3) 0.026(3) 0.028(3) 0.006(3) 0.001(2) 0.002(2)
C40 0.034(4) 0.040(4) 0.030(4) 0.010(3) -0.002(3) -0.013(3)
C39 0.016(3) 0.034(3) 0.028(3) 0.007(3) 0.004(3) -0.006(3)
C43 0.026(3) 0.030(4) 0.045(4) 0.014(3) 0.012(3) -0.003(3)
C29 0.025(3) 0.026(3) 0.031(3) 0.009(3) -0.006(3) -0.002(3)
S2 0.0287(9) 0.0617(13) 0.0288(9) -0.0137(9) -0.0022(7) -0.0048(9)
N6 0.026(3) 0.021(2) 0.029(2) 0.009(2) -0.008(3) -0.0042(19)
O1 0.044(3) 0.032(2) 0.026(2) 0.0004(18) 0.005(2) 0.000(2)
N3 0.026(3) 0.027(3) 0.033(3) 0.011(3) 0.003(3) 0.002(2)
C9 0.024(3) 0.024(3) 0.030(3) 0.002(2) 0.003(3) -0.002(3)
C25 0.020(3) 0.030(4) 0.024(3) 0.008(2) -0.001(2) -0.004(2)
O4 0.037(3) 0.076(4) 0.030(3) -0.026(3) 0.005(2) -0.012(3)
C32 0.032(3) 0.023(3) 0.025(3) 0.007(3) -0.002(2) -0.001(3)
C33 0.031(3) 0.018(3) 0.032(3) 0.009(3) 0.003(3) 0.000(3)
O3 0.128(6) 0.031(3) 0.033(3) -0.002(2) -0.021(4) -0.004(4)
O2 0.038(4) 0.171(9) 0.080(5) 0.040(6) -0.021(3) -0.051(5)
C10 0.032(4) 0.032(4) 0.035(4) 0.008(3) 0.001(3) -0.001(3)
C37 0.015(3) 0.035(4) 0.027(3) 0.007(3) 0.000(2) -0.006(3)
C36 0.033(4) 0.069(6) 0.032(4) 0.008(4) -0.003(3) 0.023(4)
N1 0.019(3) 0.028(3) 0.028(3) 0.006(2) 0.002(2) 0.001(2)
C8 0.027(3) 0.021(3) 0.031(3) 0.006(3) 0.001(3) 0.004(3)
C13 0.024(3) 0.028(4) 0.023(3) -0.005(3) 0.001(3) -0.006(3)
C1 0.022(3) 0.027(3) 0.029(3) 0.010(3) 0.000(3) -0.008(3)
C11 0.043(4) 0.042(4) 0.032(4) -0.004(3) -0.004(3) 0.011(3)
C20 0.031(4) 0.043(5) 0.063(5) -0.003(4) -0.017(4) 0.001(3)
N4 0.018(3) 0.031(3) 0.027(3) 0.006(2) -0.002(2) -0.002(2)
C24 0.023(3) 0.021(3) 0.029(3) 0.000(2) 0.004(3) 0.000(3)
C38 0.033(3) 0.036(4) 0.040(4) 0.001(4) 0.006(3) -0.002(4)
C23 0.023(3) 0.028(4) 0.035(4) 0.000(3) -0.004(3) 0.001(3)
C18 0.017(3) 0.034(4) 0.045(4) 0.015(3) -0.002(3) 0.005(3)
C42 0.032(4) 0.030(4) 0.060(5) 0.019(4) 0.003(4) -0.003(3)
C19 0.023(3) 0.031(4) 0.033(4) 0.008(3) -0.002(3) 0.003(3)
C22 0.027(4) 0.033(4) 0.065(6) -0.014(4) -0.007(4) 0.003(3)
C21 0.051(5) 0.040(5) 0.066(6) -0.019(4) -0.019(5) 0.000(4)
C41 0.033(4) 0.048(5) 0.044(4) 0.025(4) -0.009(3) -0.005(3)
C15 0.023(3) 0.028(3) 0.030(3) 0.009(3) 0.003(3) -0.003(3)
C16 0.026(3) 0.026(3) 0.029(3) 0.002(3) 0.007(3) -0.004(3)
C17 0.024(3) 0.025(3) 0.036(4) 0.007(3) 0.008(3) 0.003(3)
C14 0.033(4) 0.037(4) 0.036(4) -0.006(3) 0.002(3) -0.005(3)
F3 0.092(4) 0.036(2) 0.032(2) 0.0103(19) 0.007(2) 0.004(3)
F1 0.164(6) 0.030(3) 0.030(2) -0.0061(18) 0.003(3) -0.001(3)
F2 0.046(3) 0.107(5) 0.070(4) -0.006(3) 0.023(3) 0.000(3)
C49 0.054(5) 0.031(4) 0.026(3) -0.002(3) 0.002(3) 0.000(3)
F4 0.080(4) 0.068(3) 0.033(2) -0.019(2) 0.011(2) -0.005(3)
F6 0.092(5) 0.100(5) 0.089(4) -0.026(4) 0.048(4) -0.040(5)
O5 0.063(5) 0.229(13) 0.082(6) -0.008(7) -0.020(4) 0.077(7)
F5 0.065(4) 0.229(11) 0.065(4) -0.010(5) -0.006(3) 0.087(6)
O6 0.204(12) 0.112(7) 0.062(5) -0.045(5) 0.057(6) -0.104(8)
C50 0.062(6) 0.059(6) 0.035(4) -0.017(4) 0.010(4) 0.005(5)
O7 0.266(14) 0.269(14) 0.332(14) -0.003(9) -0.028(10) -0.005(9)
C51 0.181(12) 0.137(11) 0.137(10) -0.001(8) 0.000(9) 0.000(9)

loop_
_atom_type_symbol
_atom_type_description
_atom_type_scat_dispersion_real
_atom_type_scat_dispersion_imag
_atom_type_scat_source
C C 0.0033 0.0016 'International Tables Vol C Tables 4.2.6.8 and 6.1.1.4'
H H 0.0000 0.0000 'International Tables Vol C Tables 4.2.6.8 and 6.1.1.4'
N N 0.0061 0.0033 'International Tables Vol C Tables 4.2.6.8 and 6.1.1.4'
O O 0.0106 0.0060 'International Tables Vol C Tables 4.2.6.8 and 6.1.1.4'
F F 0.0171 0.0103 'International Tables Vol C Tables 4.2.6.8 and 6.1.1.4'
S S 0.1246 0.1234 'International Tables Vol C Tables 4.2.6.8 and 6.1.1.4'
Hg Hg -2.3894 9.2266 'International Tables Vol C Tables 4.2.6.8 and 6.1.1.4'

loop_
_geom_angle_atom_site_label_1
_geom_angle_atom_site_label_2
_geom_angle_atom_site_label_3
_geom_angle
_geom_angle_site_symmetry_1
_geom_angle_site_symmetry_3
N1 C7 C8 112.2(5) . .
N1 C7 H7A 109.2 . .
C8 C7 H7A 109.2 . .
N1 C7 H7B 109.2 . .
C8 C7 H7B 109.2 . .
H7A C7 H7B 107.9 . .
N4 C31 C32 113.0(6) . .
N4 C31 H31A 109.0 . .
C32 C31 H31A 109.0 . .
N4 C31 H31B 109.0 . .
C32 C31 H31B 109.0 . .
H31A C31 H31B 107.8 . .
C34 C35 C36 117.8(7) . .
C34 C35 H35 121.1 . .
C36 C35 H35 121.1 . .
C11 C12 C8 120.0(6) . .
C11 C12 H12 120.0 . .
C8 C12 H12 120.0 . .
N6 C34 C35 123.7(7) . .
N6 C34 H34 118.2 . .
C35 C34 H34 118.2 . .
N5 Hg1 N2 172.28(19) . .
N5 Hg1 N3 85.63(18) . 1_455
N2 Hg1 N3 94.73(18) . 1_455
N5 Hg1 N6 96.60(17) . 1_655
N2 Hg1 N6 83.04(17) . 1_655
N3 Hg1 N6 177.77(17) 1_455 1_655
N5 Hg1 O1 97.98(18) . .
N2 Hg1 O1 89.72(18) . .
N3 Hg1 O1 91.5(2) 1_455 .
N6 Hg1 O1 88.31(18) 1_655 .
N5 Hg1 O4 82.96(19) . .
N2 Hg1 O4 89.34(19) . .
N3 Hg1 O4 89.4(2) 1_455 .
N6 Hg1 O4 90.74(19) 1_655 .
O1 Hg1 O4 178.73(18) . .
O2 S1 O1 115.9(5) . .
O2 S1 O3 116.5(6) . .
O1 S1 O3 113.1(3) . .
O2 S1 C49 103.9(4) . .
O1 S1 C49 101.6(3) . .
O3 S1 C49 103.3(4) . .
C28 N5 C27 119.0(6) . .
C28 N5 Hg1 123.8(4) . .
C27 N5 Hg1 117.2(4) . .
N5 C27 C26 122.9(6) . .
N5 C27 H27 118.5 . .
C26 C27 H27 118.5 . .
C29 C30 C26 119.7(6) . .
C29 C30 H30 120.2 . .
C26 C30 H30 120.2 . .
C4 C5 C6 118.6(6) . .
C4 C5 H5 120.7 . .
C6 C5 H5 120.7 . .
C4 N2 C3 119.2(6) . .
C4 N2 Hg1 122.2(4) . .
C3 N2 Hg1 118.6(4) . .
C47 C46 C45 121.1(8) . .
C47 C46 H46 119.4 . .
C45 C46 H46 119.4 . .
C43 C48 C47 117.2(6) . .
C43 C48 C39 120.1(6) . .
C47 C48 C39 122.6(6) . .
N2 C4 C5 122.2(6) . .
N2 C4 H4 118.9 . .
C5 C4 H4 118.9 . .
C3 C2 C6 117.6(6) . .
C3 C2 C1 121.6(6) . .
C6 C2 C1 120.8(6) . .
C27 C26 C30 117.0(6) . .
C27 C26 C25 121.4(6) . .
C30 C26 C25 121.6(6) . .
C44 C45 C46 119.6(8) . .
C44 C45 H45 120.2 . .
C46 C45 H45 120.2 . .
C45 C44 C43 122.2(8) . .
C45 C44 H44 118.9 . .
C43 C44 H44 118.9 . .
C5 C6 C2 119.8(6) . .
C5 C6 H6 120.1 . .
C2 C6 H6 120.1 . .
N5 C28 C29 121.8(6) . .
N5 C28 H28 119.1 . .
C29 C28 H28 119.1 . .
C46 C47 C48 120.4(7) . .
C46 C47 H47 119.8 . .
C48 C47 H47 119.8 . .
N2 C3 C2 122.6(6) . .
N2 C3 H3 118.7 . .
C2 C3 H3 118.7 . .
C39 C40 C41 122.2(7) . .
C39 C40 H40 118.9 . .
C41 C40 H40 118.9 . .
C40 C39 C48 117.9(6) . .
C40 C39 C37 121.6(6) . .
C48 C39 C37 120.1(6) . .
C42 C43 C44 122.0(7) . .
C42 C43 C48 118.7(7) . .
C44 C43 C48 119.3(7) . .
C30 C29 C28 119.5(6) . .
C30 C29 H29 120.2 . .
C28 C29 H29 120.2 . .
O6 S2 O4 116.9(5) . .
O6 S2 O5 114.6(8) . .
O4 S2 O5 111.7(6) . .
O6 S2 C50 106.7(5) . .
O4 S2 C50 102.7(4) . .
O5 S2 C50 102.3(5) . .
C34 N6 C33 118.0(6) . .
C34 N6 Hg1 127.4(4) . 1_455
C33 N6 Hg1 114.6(4) . 1_455
S1 O1 Hg1 140.8(3) . .
C10 N3 C9 118.8(6) . .
C10 N3 Hg1 122.0(5) . 1_655
C9 N3 Hg1 119.1(4) . 1_655
N3 C9 C8 122.8(6) . .
N3 C9 H9 118.6 . .
C8 C9 H9 118.6 . .
N4 C25 C26 108.2(5) . .
N4 C25 H25A 110.1 . .
C26 C25 H25A 110.1 . .
N4 C25 H25B 110.1 . .
C26 C25 H25B 110.1 . .
H25A C25 H25B 108.4 . .
S2 O4 Hg1 158.5(4) . .
C33 C32 C36 117.0(6) . .
C33 C32 C31 120.9(6) . .
C36 C32 C31 122.0(6) . .
N6 C33 C32 123.1(6) . .
N6 C33 H33 118.4 . .
C32 C33 H33 118.4 . .
N3 C10 C11 122.1(7) . .
N3 C10 H10 119.0 . .
C11 C10 H10 119.0 . .
N4 C37 C38 113.9(6) . .
N4 C37 C39 107.7(5) . .
C38 C37 C39 115.2(6) . .
N4 C37 H37 106.5 . .
C38 C37 H37 106.5 . .
C39 C37 H37 106.5 . .
C35 C36 C32 120.3(7) . .
C35 C36 H36 119.8 . .
C32 C36 H36 119.8 . .
C1 N1 C7 114.2(5) . .
C1 N1 C13 112.1(5) . .
C7 N1 C13 114.4(5) . .
C12 C8 C9 117.9(6) . .
C12 C8 C7 121.0(6) . .
C9 C8 C7 121.2(6) . .
N1 C13 C15 110.0(5) . .
N1 C13 C14 112.9(5) . .
C15 C13 C14 114.2(6) . .
N1 C13 H13 106.4 . .
C15 C13 H13 106.4 . .
C14 C13 H13 106.4 . .
N1 C1 C2 111.4(5) . .
N1 C1 H1A 109.4 . .
C2 C1 H1A 109.4 . .
N1 C1 H1B 109.4 . .
C2 C1 H1B 109.4 . .
H1A C1 H1B 108.0 . .
C12 C11 C10 118.4(7) . .
C12 C11 H11 120.8 . .
C10 C11 H11 120.8 . .
C21 C20 C19 122.1(7) . .
C21 C20 H20 119.0 . .
C19 C20 H20 119.0 . .
C25 N4 C31 111.7(5) . .
C25 N4 C37 114.1(5) . .
C31 N4 C37 113.9(5) . .
C23 C24 C19 118.1(6) . .
C23 C24 C15 123.8(6) . .
C19 C24 C15 118.0(6) . .
C37 C38 H38A 109.5 . .
C37 C38 H38B 109.5 . .
H38A C38 H38B 109.5 . .
C37 C38 H38C 109.5 . .
H38A C38 H38C 109.5 . .
H38B C38 H38C 109.5 . .
C22 C23 C24 121.0(7) . .
C22 C23 H23 119.5 . .
C24 C23 H23 119.5 . .
C17 C18 C19 121.5(7) . .
C17 C18 H18 119.3 . .
C19 C18 H18 119.3 . .
C41 C42 C43 120.3(7) . .
C41 C42 H42 119.9 . .
C43 C42 H42 119.9 . .
C20 C19 C18 122.1(7) . .
C20 C19 C24 118.6(6) . .
C18 C19 C24 119.3(6) . .
C23 C22 C21 121.3(7) . .
C23 C22 H22 119.3 . .
C21 C22 H22 119.3 . .
C20 C21 C22 118.7(7) . .
C20 C21 H21 120.6 . .
C22 C21 H21 120.6 . .
C42 C41 C40 120.7(7) . .
C42 C41 H41 119.7 . .
C40 C41 H41 119.7 . .
C16 C15 C24 119.8(6) . .
C16 C15 C13 121.6(6) . .
C24 C15 C13 118.6(6) . .
C15 C16 C17 119.6(6) . .
C15 C16 H16 120.2 . .
C17 C16 H16 120.2 . .
C18 C17 C16 121.7(6) . .
C18 C17 H17 119.1 . .
C16 C17 H17 119.1 . .
C13 C14 H14A 109.5 . .
C13 C14 H14B 109.5 . .
H14A C14 H14B 109.5 . .
C13 C14 H14C 109.5 . .
H14A C14 H14C 109.5 . .
H14B C14 H14C 109.5 . .
F3 C49 F1 107.5(6) . .
F3 C49 F2 106.0(7) . .
F1 C49 F2 108.8(7) . .
F3 C49 S1 111.3(5) . .
F1 C49 S1 112.2(5) . .
F2 C49 S1 110.9(5) . .
F6 C50 F5 105.2(10) . .
F6 C50 F4 109.5(8) . .
F5 C50 F4 107.0(8) . .
F6 C50 S2 114.2(6) . .
F5 C50 S2 109.0(7) . .
F4 C50 S2 111.5(7) . .
O7 C51 H51A 109.5 . .
O7 C51 H51B 109.5 . .
H51A C51 H51B 109.5 . .
O7 C51 H51C 109.5 . .
H51A C51 H51C 109.5 . .
H51B C51 H51C 109.5 . .

loop_
_geom_bond_atom_site_label_1
_geom_bond_atom_site_label_2
_geom_bond_distance
_geom_bond_site_symmetry_2
C7 N1 1.460(8) .
C7 C8 1.516(9) .
C7 H7A 0.9900 .
C7 H7B 0.9900 .
C31 N4 1.468(8) .
C31 C32 1.528(9) .
C31 H31A 0.9900 .
C31 H31B 0.9900 .
C35 C34 1.366(11) .
C35 C36 1.376(11) .
C35 H35 0.9500 .
C12 C11 1.366(11) .
C12 C8 1.378(10) .
C12 H12 0.9500 .
C34 N6 1.333(9) .
C34 H34 0.9500 .
Hg1 N5 2.237(5) .
Hg1 N2 2.238(5) .
Hg1 N3 2.406(5) 1_455
Hg1 N6 2.467(5) 1_655
Hg1 O1 2.504(4) .
Hg1 O4 2.613(5) .
S1 O2 1.397(6) .
S1 O1 1.438(5) .
S1 O3 1.441(6) .
S1 C49 1.832(8) .
N5 C28 1.312(9) .
N5 C27 1.357(8) .
C27 C26 1.384(9) .
C27 H27 0.9500 .
C30 C29 1.371(9) .
C30 C26 1.395(9) .
C30 H30 0.9500 .
C5 C4 1.379(9) .
C5 C6 1.382(10) .
C5 H5 0.9500 .
N2 C4 1.316(9) .
N2 C3 1.355(8) .
C46 C47 1.366(11) .
C46 C45 1.412(12) .
C46 H46 0.9500 .
C48 C43 1.423(10) .
C48 C47 1.423(10) .
C48 C39 1.435(10) .
C4 H4 0.9500 .
C2 C3 1.366(9) .
C2 C6 1.391(10) .
C2 C1 1.496(9) .
C26 C25 1.518(9) .
C45 C44 1.315(12) .
C45 H45 0.9500 .
C44 C43 1.416(12) .
C44 H44 0.9500 .
C6 H6 0.9500 .
C28 C29 1.388(9) .
C28 H28 0.9500 .
C47 H47 0.9500 .
C3 H3 0.9500 .
C40 C39 1.361(9) .
C40 C41 1.389(11) .
C40 H40 0.9500 .
C39 C37 1.519(9) .
C43 C42 1.401(11) .
C29 H29 0.9500 .
S2 O6 1.380(8) .
S2 O4 1.410(5) .
S2 O5 1.431(10) .
S2 C50 1.803(9) .
N6 C33 1.335(8) .
N6 Hg1 2.467(5) 1_455
N3 C10 1.322(9) .
N3 C9 1.336(9) .
N3 Hg1 2.406(5) 1_655
C9 C8 1.378(9) .
C9 H9 0.9500 .
C25 N4 1.462(8) .
C25 H25A 0.9900 .
C25 H25B 0.9900 .
C32 C33 1.382(9) .
C32 C36 1.395(10) .
C33 H33 0.9500 .
C10 C11 1.392(10) .
C10 H10 0.9500 .
C37 N4 1.490(8) .
C37 C38 1.514(10) .
C37 H37 1.0000 .
C36 H36 0.9500 .
N1 C1 1.457(8) .
N1 C13 1.500(8) .
C13 C15 1.518(9) .
C13 C14 1.549(9) .
C13 H13 1.0000 .
C1 H1A 0.9900 .
C1 H1B 0.9900 .
C11 H11 0.9500 .
C20 C21 1.374(12) .
C20 C19 1.404(11) .
C20 H20 0.9500 .
C24 C23 1.423(9) .
C24 C19 1.437(10) .
C24 C15 1.440(9) .
C38 H38A 0.9800 .
C38 H38B 0.9800 .
C38 H38C 0.9800 .
C23 C22 1.354(10) .
C23 H23 0.9500 .
C18 C17 1.317(10) .
C18 C19 1.411(10) .
C18 H18 0.9500 .
C42 C41 1.370(12) .
C42 H42 0.9500 .
C22 C21 1.414(11) .
C22 H22 0.9500 .
C21 H21 0.9500 .
C41 H41 0.9500 .
C15 C16 1.385(9) .
C16 C17 1.428(10) .
C16 H16 0.9500 .
C17 H17 0.9500 .
C14 H14A 0.9800 .
C14 H14B 0.9800 .
C14 H14C 0.9800 .
F3 C49 1.316(9) .
F1 C49 1.317(8) .
F2 C49 1.320(10) .
F4 C50 1.352(9) .
F6 C50 1.298(12) .
F5 C50 1.342(12) .
O7 C51 1.47(3) .
C51 H51A 0.9800 .
C51 H51B 0.9800 .
C51 H51C 0.9800 .
